data_7243699
loop_
_publ_author_name
'Shibuya, Yuga'
'Toyoda, Anna'
'Ohmura, Shiori'
'Higashikawa, Go'
'Koguchi, Shinichi'

_publ_section_title
;
 One-pot synthesis, structural analysis, and oxidation applications of a
 series of diaryltellurium dicarboxylates
;
_journal_issue 52
_journal_name_full 'RSC Advances'
_journal_page_first 32837
_journal_page_last 32840
_journal_paper_doi 10.1039/D1RA06150J
_journal_volume 11
_journal_year 2021
_chemical_formula_moiety 'C22 H22 F6 O4 Te'
_chemical_formula_sum 'C22 H22 F6 O4 Te'
_chemical_formula_weight 591.99
_space_group_crystal_system triclinic
_space_group_IT_number 2
_space_group_name_Hall '-P 1'
_space_group_name_H-M_alt 'P -1'
_atom_sites_solution_hydrogens geom
_atom_sites_solution_primary dual
_audit_creation_date 2019-02-02
_audit_creation_method
;
Olex2 1.2
(compiled 2018.05.29 svn.r3508 for OlexSys, GUI svn.r5506)
;
_audit_update_record
;
2021-07-17 deposited with the CCDC.	2021-09-29 downloaded from the CCDC.
;
_cell_angle_alpha 116.648(6)
_cell_angle_beta 106.361(5)
_cell_angle_gamma 90.992(5)
_cell_formula_units_Z 2
_cell_length_a 9.6945(6)
_cell_length_b 11.7224(7)
_cell_length_c 11.8645(7)
_cell_measurement_reflns_used 5908
_cell_measurement_temperature 108
_cell_measurement_theta_max 29.4870
_cell_measurement_theta_min 2.8170
_cell_volume 1139.96(14)
_computing_cell_refinement 'CrystalClear-SM Expert 2.0 r7 (Rigaku, 2011)'
_computing_data_collection 'CrystalClear-SM Expert 2.0 r7 (Rigaku, 2011)'
_computing_data_reduction 'CrystalClear-SM Expert 2.0 r7 (Rigaku, 2011)'
_computing_molecular_graphics 'Olex2 (Dolomanov et al., 2009)'
_computing_publication_material 'Olex2 (Dolomanov et al., 2009)'
_computing_structure_refinement 'ShelXL (Sheldrick, 2015)'
_computing_structure_solution 'ShelXT (Sheldrick, 2015)'
_diffrn_ambient_temperature 108
_diffrn_detector CCD
_diffrn_detector_area_resol_mean 28.5714
_diffrn_detector_type 'Rigaku Saturn724+'
_diffrn_measured_fraction_theta_full 0.995
_diffrn_measured_fraction_theta_max 0.860
_diffrn_measurement_details
;
List of Runs (angles in degrees, time in seconds):

  # Type    Start    End  Width  t~exp~   \w     \q     \k     \f   Frames
#--------------------------------------------------------------------------
  1  \w    -41.00  12.00   0.50    3.85    --    3.50  14.00 -90.00  106
  2  \w    -86.00 -26.00   0.50    3.85    --    3.50  40.00   0.00  120
  3  \w     -9.00  92.00   0.50    3.85    --    3.50  40.00   0.00  202
  4  \w    -38.00  -4.00   0.50    3.85    --    3.50  40.00 -90.00   68
  5  \w     31.00  93.00   0.50    3.85    --    3.50  40.00 -90.00  124
  6  \w    -32.00  83.00   0.50    3.85    --   -4.20  40.00  60.00  230
  7  \w    -58.00  80.00   0.50    3.85    --   -4.20  40.00-150.00  276
;
_diffrn_measurement_device 'AFC12 (Right): Kappa 3 circle'
_diffrn_measurement_device_type 'Rigaku Saturn724+ (2x2 bin mode)'
_diffrn_measurement_method 'profile data from \w-scans'
_diffrn_measurement_specimen_support 'Mitegen 50um'
_diffrn_orient_matrix_type 'CrysAlisPro convention (1999,Acta A55,543-557)'
_diffrn_orient_matrix_UB_11 0.0723853000
_diffrn_orient_matrix_UB_12 0.0164287000
_diffrn_orient_matrix_UB_13 0.0034785000
_diffrn_orient_matrix_UB_21 0.0097477000
_diffrn_orient_matrix_UB_22 0.0574820000
_diffrn_orient_matrix_UB_23 0.0604118000
_diffrn_orient_matrix_UB_31 0.0254500000
_diffrn_orient_matrix_UB_32 -0.0337862000
_diffrn_orient_matrix_UB_33 0.0365626000
_diffrn_radiation_collimation 0.3
_diffrn_radiation_monochromator Confocal
_diffrn_radiation_probe x-ray
_diffrn_radiation_type MoK\a
_diffrn_radiation_wavelength 0.71073
_diffrn_reflns_av_R_equivalents 0.0609
_diffrn_reflns_av_unetI/netI 0.0565
_diffrn_reflns_Laue_measured_fraction_full 0.995
_diffrn_reflns_Laue_measured_fraction_max 0.860
_diffrn_reflns_limit_h_max 12
_diffrn_reflns_limit_h_min -13
_diffrn_reflns_limit_k_max 16
_diffrn_reflns_limit_k_min -14
_diffrn_reflns_limit_l_max 15
_diffrn_reflns_limit_l_min -15
_diffrn_reflns_number 20946
_diffrn_reflns_point_group_measured_fraction_full 0.995
_diffrn_reflns_point_group_measured_fraction_max 0.860
_diffrn_reflns_theta_full 25.242
_diffrn_reflns_theta_max 29.447
_diffrn_reflns_theta_min 2.776
_diffrn_source 'Rotating Anode'
_diffrn_source_current 24.0
_diffrn_source_power 1.2
_diffrn_source_target Mo
_diffrn_source_type 'Rotating Anode'
_diffrn_source_voltage 50.0
_exptl_absorpt_coefficient_mu 1.380
_exptl_absorpt_correction_T_max 1.00000
_exptl_absorpt_correction_T_min 0.52778
_exptl_absorpt_correction_type multi-scan
_exptl_absorpt_process_details
;
CrysAlisPro 1.171.39.20a (Rigaku Oxford Diffraction, 2015)
Empirical absorption correction using spherical harmonics,
 implemented in SCALE3 ABSPACK scaling algorithm.
;
_exptl_crystal_colour 'clear light colourless'
_exptl_crystal_colour_lustre clear
_exptl_crystal_colour_modifier light
_exptl_crystal_colour_primary colourless
_exptl_crystal_density_diffrn 1.725
_exptl_crystal_description cube
_exptl_crystal_F_000 584
_exptl_crystal_size_max 0.3
_exptl_crystal_size_mid 0.2
_exptl_crystal_size_min 0.1
_refine_diff_density_max 1.075
_refine_diff_density_min -1.048
_refine_diff_density_rms 0.124
_refine_ls_extinction_method none
_refine_ls_goodness_of_fit_ref 1.023
_refine_ls_hydrogen_treatment constr
_refine_ls_matrix_type full
_refine_ls_number_parameters 304
_refine_ls_number_reflns 5433
_refine_ls_number_restraints 0
_refine_ls_restrained_S_all 1.023
_refine_ls_R_factor_all 0.0502
_refine_ls_R_factor_gt 0.0386
_refine_ls_shift/su_max 0.001
_refine_ls_shift/su_mean 0.000
_refine_ls_structure_factor_coef Fsqd
_refine_ls_weighting_details 'w=1/[\s^2^(Fo^2^)+(0.0436P)^2^+1.1982P] where P=(Fo^2^+2Fc^2^)/3'
_refine_ls_weighting_scheme calc
_refine_ls_wR_factor_gt 0.0860
_refine_ls_wR_factor_ref 0.0909
_reflns_Friedel_coverage 0.000
_reflns_number_gt 4564
_reflns_number_total 5433
_reflns_threshold_expression 'I > 2\s(I)'
_cod_data_source_file d1ra06150j2.cif
_cod_data_source_block 190201
_cod_original_cell_volume 1139.96(13)
_cod_database_code 7243699
_shelx_shelxl_version_number 2018/3
_chemical_oxdiff_formula 'C H O Te F'
_chemical_oxdiff_usercomment 'Mes Et2O'
_shelx_space_group_comment
;
The symmetry employed for this shelxl refinement is uniquely defined
by the following loop, which should always be used as a source of
symmetry information in preference to the above space-group names.
They are only intended as comments.
;
_reflns_odcompleteness_completeness 99.29
_reflns_odcompleteness_iscentric 1
_reflns_odcompleteness_theta 26.32
_olex2_refinement_description
;
1. Fixed Uiso
 At 1.2 times of:
  All C(H) groups
 At 1.5 times of:
  All C(H,H,H) groups
2.a Aromatic/amide H refined with riding coordinates:
 C00J(H00J), C00O(H00O), C00R(H00R), C00U(H00U)
2.b Idealised Me refined as rotating group:
 C00K(H00A,H00B,H00C), C00L(H00D,H00E,H00F), C00P(H00G,H00H,H00I), C00Q(H00K,
 H00L,H00M), C00S(H00N,H00P,H00Q), C00X(H00S,H00T,H00V)
;
_olex2_submission_special_instructions 'No special instructions were received'
_oxdiff_exptl_absorpt_empirical_details
;
Empirical correction (ABSPACK) includes:
- Absorption correction using spherical harmonics
- Frame scaling
;
_oxdiff_exptl_absorpt_empirical_full_max 2.137
_oxdiff_exptl_absorpt_empirical_full_min 0.606

loop_
_space_group_symop_operation_xyz
'x, y, z'
'-x, -y, -z'

loop_
_atom_site_label
_atom_site_type_symbol
_atom_site_fract_x
_atom_site_fract_y
_atom_site_fract_z
_atom_site_U_iso_or_equiv
_atom_site_adp_type
_atom_site_occupancy
_atom_site_site_symmetry_order
_atom_site_calc_flag
_atom_site_refinement_flags_posn
_atom_site_refinement_flags_adp
_atom_site_refinement_flags_occupancy
_atom_site_disorder_assembly
_atom_site_disorder_group
Te1 Te 0.26188(2) 0.24395(2) 0.56550(2) 0.01927(8) Uani 1 1 d . . . . .
O1 O 0.4510(2) 0.2217(2) 0.5011(2) 0.0226(5) Uani 1 1 d . . . . .
O2 O 0.0654(2) 0.3019(2) 0.6137(2) 0.0226(5) Uani 1 1 d . . . . .
F2 F 0.6216(3) -0.0205(2) 0.3333(3) 0.0432(6) Uani 1 1 d . . . . .
O3 O 0.3625(3) 0.0084(2) 0.3831(3) 0.0373(6) Uani 1 1 d . . . . .
O4 O 0.1698(3) 0.2998(3) 0.8066(3) 0.0326(6) Uani 1 1 d . . . . .
F3 F 0.6763(3) 0.1861(2) 0.4174(3) 0.0502(7) Uani 1 1 d . . . . .
F1 F 0.5084(3) 0.0794(3) 0.2318(2) 0.0480(6) Uani 1 1 d . . . . .
F6 F -0.1433(4) 0.4097(3) 0.7068(4) 0.0716(10) Uani 1 1 d . . . . .
F5 F -0.1663(3) 0.2274(3) 0.6966(3) 0.0635(8) Uani 1 1 d . . . . .
C21 C 0.4497(4) 0.1031(3) 0.4184(3) 0.0240(7) Uani 1 1 d . . . . .
C1 C 0.3665(3) 0.4378(3) 0.7028(3) 0.0181(6) Uani 1 1 d . . . . .
F4 F -0.0602(4) 0.3862(4) 0.8805(3) 0.0910(13) Uani 1 1 d . . . . .
C2 C 0.1458(3) 0.2253(3) 0.3754(3) 0.0199(6) Uani 1 1 d . . . . .
C7 C 0.4958(3) 0.4473(3) 0.7993(3) 0.0200(6) Uani 1 1 d . . . . .
C15 C 0.0218(4) 0.1278(3) 0.3053(3) 0.0235(7) Uani 1 1 d . . . . .
C19 C 0.0703(4) 0.3135(3) 0.7281(3) 0.0231(7) Uani 1 1 d . . . . .
C11 C 0.1929(4) 0.2930(3) 0.3179(3) 0.0216(7) Uani 1 1 d . . . . .
C6 C 0.5724(4) 0.5704(3) 0.8932(3) 0.0229(7) Uani 1 1 d . . . . .
H00J H 0.659983 0.578757 0.956311 0.028 Uiso 1 1 calc R . . . .
C16 C 0.3294(4) 0.3928(3) 0.3828(4) 0.0283(7) Uani 1 1 d . . . . .
H00A H 0.360903 0.424108 0.477415 0.042 Uiso 1 1 calc GR . . . .
H00B H 0.309374 0.463656 0.364192 0.042 Uiso 1 1 calc GR . . . .
H00C H 0.404745 0.354227 0.348103 0.042 Uiso 1 1 calc GR . . . .
C10 C 0.5521(4) 0.3318(3) 0.8105(3) 0.0254(7) Uani 1 1 d . . . . .
H00D H 0.478491 0.283736 0.819534 0.038 Uiso 1 1 calc GR . . . .
H00E H 0.637934 0.361277 0.887212 0.038 Uiso 1 1 calc GR . . . .
H00F H 0.575580 0.277180 0.731815 0.038 Uiso 1 1 calc GR . . . .
C5 C 0.5219(4) 0.6816(3) 0.8955(3) 0.0238(7) Uani 1 1 d . . . . .
C3 C 0.3088(4) 0.5470(3) 0.7045(3) 0.0203(6) Uani 1 1 d . . . . .
C12 C 0.1029(4) 0.2697(3) 0.1927(3) 0.0284(7) Uani 1 1 d . . . . .
H00O H 0.129279 0.317071 0.154522 0.034 Uiso 1 1 calc R . . . .
C9 C 0.6089(4) 0.8141(3) 0.9948(4) 0.0318(8) Uani 1 1 d . . . . .
H00G H 0.671443 0.811201 1.071843 0.048 Uiso 1 1 calc GR . . . .
H00H H 0.543707 0.874240 1.020751 0.048 Uiso 1 1 calc GR . . . .
H00I H 0.666962 0.841383 0.954940 0.048 Uiso 1 1 calc GR . . . .
C8 C 0.1654(4) 0.5456(3) 0.6118(3) 0.0244(7) Uani 1 1 d . . . . .
H00K H 0.131589 0.460757 0.536562 0.037 Uiso 1 1 calc GR . . . .
H00L H 0.178003 0.607461 0.581749 0.037 Uiso 1 1 calc GR . . . .
H00M H 0.095095 0.567765 0.658072 0.037 Uiso 1 1 calc GR . . . .
C4 C 0.3893(4) 0.6677(3) 0.8034(3) 0.0233(7) Uani 1 1 d . . . . .
H00R H 0.352499 0.741775 0.807521 0.028 Uiso 1 1 calc R . . . .
C18 C -0.0208(4) 0.0395(3) 0.3558(4) 0.0285(8) Uani 1 1 d . . . . .
H00N H 0.062599 0.004725 0.385136 0.043 Uiso 1 1 calc GR . . . .
H00P H -0.096277 -0.030012 0.285400 0.043 Uiso 1 1 calc GR . . . .
H00Q H -0.055845 0.087742 0.429016 0.043 Uiso 1 1 calc GR . . . .
C22 C 0.5675(4) 0.0882(3) 0.3529(4) 0.0287(8) Uani 1 1 d . . . . .
C14 C -0.0617(4) 0.1085(3) 0.1797(3) 0.0287(8) Uani 1 1 d . . . . .
H00U H -0.145483 0.046031 0.132539 0.034 Uiso 1 1 calc R . . . .
C20 C -0.0743(5) 0.3402(4) 0.7567(4) 0.0373(9) Uani 1 1 d . . . . .
C13 C -0.0235(4) 0.1798(4) 0.1229(4) 0.0312(8) Uani 1 1 d . . . . .
C17 C -0.1205(5) 0.1586(5) -0.0123(4) 0.0475(11) Uani 1 1 d . . . . .
H00S H -0.191995 0.214760 -0.000639 0.071 Uiso 1 1 calc GR . . . .
H00T H -0.168709 0.070118 -0.064785 0.071 Uiso 1 1 calc GR . . . .
H00V H -0.062074 0.177418 -0.057073 0.071 Uiso 1 1 calc GR . . . .

loop_
_atom_site_aniso_label
_atom_site_aniso_U_11
_atom_site_aniso_U_22
_atom_site_aniso_U_33
_atom_site_aniso_U_23
_atom_site_aniso_U_13
_atom_site_aniso_U_12
Te1 0.01657(11) 0.01953(11) 0.02349(12) 0.01217(8) 0.00576(8) 0.00043(7)
O1 0.0174(11) 0.0209(11) 0.0295(12) 0.0108(10) 0.0097(9) 0.0040(9)
O2 0.0183(11) 0.0265(11) 0.0240(12) 0.0128(9) 0.0068(9) 0.0017(9)
F2 0.0528(15) 0.0410(13) 0.0645(16) 0.0360(12) 0.0395(13) 0.0280(12)
O3 0.0392(16) 0.0232(12) 0.0482(16) 0.0115(12) 0.0221(13) -0.0017(11)
O4 0.0289(14) 0.0406(14) 0.0294(13) 0.0201(12) 0.0053(11) 0.0018(11)
F3 0.0366(14) 0.0431(14) 0.0594(16) 0.0088(12) 0.0266(12) -0.0057(11)
F1 0.0615(17) 0.0590(16) 0.0397(13) 0.0320(12) 0.0243(12) 0.0171(13)
F6 0.064(2) 0.081(2) 0.133(3) 0.082(2) 0.067(2) 0.0484(18)
F5 0.0398(15) 0.0515(16) 0.100(2) 0.0291(16) 0.0362(15) -0.0013(13)
C21 0.0228(17) 0.0232(16) 0.0263(17) 0.0125(13) 0.0072(13) 0.0037(13)
C1 0.0171(15) 0.0168(14) 0.0210(15) 0.0085(12) 0.0077(12) -0.0018(11)
F4 0.059(2) 0.151(4) 0.0443(17) 0.020(2) 0.0344(15) 0.016(2)
C2 0.0182(15) 0.0207(15) 0.0214(15) 0.0105(12) 0.0064(12) 0.0041(12)
C7 0.0184(15) 0.0256(16) 0.0214(15) 0.0145(13) 0.0081(12) 0.0036(13)
C15 0.0216(16) 0.0207(15) 0.0254(16) 0.0097(13) 0.0060(13) 0.0022(13)
C19 0.0237(17) 0.0198(15) 0.0257(17) 0.0103(13) 0.0088(13) -0.0009(13)
C11 0.0210(16) 0.0261(16) 0.0184(15) 0.0132(13) 0.0029(12) -0.0003(13)
C6 0.0183(15) 0.0311(17) 0.0201(15) 0.0134(13) 0.0052(12) -0.0001(13)
C16 0.0274(18) 0.0311(18) 0.0350(19) 0.0213(16) 0.0129(15) 0.0033(15)
C10 0.0195(16) 0.0310(17) 0.0263(17) 0.0170(14) 0.0027(13) 0.0016(14)
C5 0.0256(17) 0.0248(16) 0.0201(15) 0.0096(13) 0.0081(13) -0.0022(13)
C3 0.0190(15) 0.0237(15) 0.0226(15) 0.0129(13) 0.0094(12) 0.0025(12)
C12 0.034(2) 0.0321(18) 0.0280(18) 0.0183(15) 0.0157(15) 0.0110(15)
C9 0.034(2) 0.0276(17) 0.0265(18) 0.0100(14) 0.0046(15) -0.0061(15)
C8 0.0203(16) 0.0209(15) 0.0313(18) 0.0137(14) 0.0050(13) 0.0022(13)
C4 0.0266(17) 0.0227(15) 0.0236(16) 0.0115(13) 0.0115(13) 0.0020(13)
C18 0.0232(17) 0.0228(16) 0.0323(19) 0.0097(14) 0.0046(14) -0.0043(13)
C22 0.0313(19) 0.0228(16) 0.0344(19) 0.0127(14) 0.0154(15) 0.0071(14)
C14 0.0217(17) 0.0264(17) 0.0262(17) 0.0060(14) 0.0019(13) 0.0021(14)
C20 0.042(2) 0.042(2) 0.038(2) 0.0211(18) 0.0241(18) 0.0114(18)
C13 0.0311(19) 0.0329(19) 0.0260(18) 0.0121(15) 0.0069(15) 0.0134(16)
C17 0.052(3) 0.056(3) 0.029(2) 0.021(2) 0.0051(19) 0.015(2)

loop_
_atom_type_symbol
_atom_type_description
_atom_type_scat_dispersion_real
_atom_type_scat_dispersion_imag
_atom_type_scat_source
C C 0.0033 0.0016 'International Tables Vol C Tables 4.2.6.8 and 6.1.1.4'
H H 0.0000 0.0000 'International Tables Vol C Tables 4.2.6.8 and 6.1.1.4'
F F 0.0171 0.0103 'International Tables Vol C Tables 4.2.6.8 and 6.1.1.4'
O O 0.0106 0.0060 'International Tables Vol C Tables 4.2.6.8 and 6.1.1.4'
Te Te -0.5308 1.6751 'International Tables Vol C Tables 4.2.6.8 and 6.1.1.4'

loop_
_geom_angle_atom_site_label_1
_geom_angle_atom_site_label_2
_geom_angle_atom_site_label_3
_geom_angle
_geom_angle_site_symmetry_1
_geom_angle_site_symmetry_3
_geom_angle_publ_flag
O1 Te1 O2 165.93(8) . . ?
C1 Te1 O1 86.23(10) . . ?
C1 Te1 O2 87.07(10) . . ?
C1 Te1 C2 111.35(12) . . ?
C2 Te1 O1 86.23(11) . . ?
C2 Te1 O2 84.71(11) . . ?
C21 O1 Te1 112.1(2) . . ?
C19 O2 Te1 112.1(2) . . ?
O1 C21 C22 113.1(3) . . ?
O3 C21 O1 127.7(3) . . ?
O3 C21 C22 119.0(3) . . ?
C7 C1 Te1 113.5(2) . . ?
C3 C1 Te1 124.1(2) . . ?
C3 C1 C7 122.2(3) . . ?
C15 C2 Te1 113.4(2) . . ?
C11 C2 Te1 124.4(2) . . ?
C11 C2 C15 121.9(3) . . ?
C1 C7 C10 123.7(3) . . ?
C6 C7 C1 117.7(3) . . ?
C6 C7 C10 118.5(3) . . ?
C2 C15 C18 123.6(3) . . ?
C14 C15 C2 117.6(3) . . ?
C14 C15 C18 118.7(3) . . ?
O2 C19 C20 112.6(3) . . ?
O4 C19 O2 127.4(3) . . ?
O4 C19 C20 119.9(3) . . ?
C2 C11 C16 125.3(3) . . ?
C12 C11 C2 116.9(3) . . ?
C12 C11 C16 117.7(3) . . ?
C7 C6 C5 121.9(3) . . ?
C6 C5 C9 121.3(3) . . ?
C4 C5 C6 118.4(3) . . ?
C4 C5 C9 120.3(3) . . ?
C1 C3 C8 125.8(3) . . ?
C4 C3 C1 117.1(3) . . ?
C4 C3 C8 117.1(3) . . ?
C13 C12 C11 123.0(3) . . ?
C5 C4 C3 122.5(3) . . ?
F2 C22 F1 106.3(3) . . ?
F2 C22 C21 111.9(3) . . ?
F3 C22 F2 108.6(3) . . ?
F3 C22 F1 105.8(3) . . ?
F3 C22 C21 114.6(3) . . ?
F1 C22 C21 109.1(3) . . ?
C13 C14 C15 121.9(3) . . ?
F6 C20 F5 104.4(4) . . ?
F6 C20 C19 113.7(3) . . ?
F5 C20 C19 109.0(3) . . ?
F4 C20 F6 111.6(4) . . ?
F4 C20 F5 104.4(4) . . ?
F4 C20 C19 112.9(4) . . ?
C12 C13 C14 118.3(3) . . ?
C12 C13 C17 121.6(4) . . ?
C14 C13 C17 120.1(4) . . ?

loop_
_geom_bond_atom_site_label_1
_geom_bond_atom_site_label_2
_geom_bond_distance
_geom_bond_site_symmetry_2
_geom_bond_publ_flag
Te1 O1 2.153(2) . ?
Te1 O2 2.174(2) . ?
Te1 C1 2.125(3) . ?
Te1 C2 2.126(3) . ?
O1 C21 1.291(4) . ?
O2 C19 1.288(4) . ?
F2 C22 1.333(4) . ?
O3 C21 1.214(4) . ?
O4 C19 1.207(4) . ?
F3 C22 1.316(4) . ?
F1 C22 1.344(4) . ?
F6 C20 1.300(5) . ?
F5 C20 1.344(5) . ?
C21 C22 1.524(5) . ?
C1 C7 1.402(4) . ?
C1 C3 1.400(5) . ?
F4 C20 1.282(5) . ?
C2 C15 1.407(4) . ?
C2 C11 1.399(5) . ?
C7 C6 1.389(5) . ?
C7 C10 1.515(5) . ?
C15 C18 1.510(5) . ?
C15 C14 1.392(5) . ?
C19 C20 1.538(5) . ?
C11 C16 1.509(5) . ?
C11 C12 1.392(5) . ?
C6 C5 1.391(5) . ?
C5 C9 1.505(5) . ?
C5 C4 1.385(5) . ?
C3 C8 1.505(4) . ?
C3 C4 1.394(4) . ?
C12 C13 1.378(5) . ?
C14 C13 1.388(6) . ?
C13 C17 1.518(5) . ?
